data_4310540
loop_
_publ_author_name
'Zheng Huang'
'Hai-Bin Song'
'Miao Du'
'Shen-Tan Chen'
'Xian-He Bu'
'Joan Ribas'

_publ_contact_author
;
  Xian-He Bu
  Department of Chemistry, Nankai University, Tianjin 300071,China
;
_publ_contact_author_email buxh@nankai.edu.cn
_publ_section_title
;
 Coordination Polymers Assembled from Angular Dipyridyl Ligands and CuII,
 CdII, CoII Salts: Crystal Structures and Properties
;
_journal_name_full 'Inorganic Chemistry'
_journal_page_first 931
_journal_page_last 944
_journal_paper_doi 10.1021/ic034999d
_journal_volume 43
_journal_year 2004
_chemical_formula_sum 'C12.5 H8.5 Cl1.5 Cu N6 O6 S'
_chemical_formula_weight 487.53
_chemical_name_systematic
; 
 ? 
;
_space_group_IT_number 15
_symmetry_cell_setting monoclinic
_symmetry_space_group_name_Hall '-C 2yc'
_symmetry_space_group_name_H-M 'C 1 2/c 1'
_atom_sites_solution_hydrogens geom
_atom_sites_solution_primary direct
_atom_sites_solution_secondary difmap
_audit_creation_method SHELXL-97
_cell_angle_alpha 90.00
_cell_angle_beta 113.537(5)
_cell_angle_gamma 90.00
_cell_formula_units_Z 8
_cell_length_a 28.070(8)
_cell_length_b 9.289(3)
_cell_length_c 15.235(4)
_cell_measurement_reflns_used 874
_cell_measurement_temperature 293(2)
_cell_measurement_theta_max 26.31
_cell_measurement_theta_min 2.91
_cell_volume 3641.9(18)
_computing_cell_refinement 'Bruker SMART'
_computing_data_collection 'Bruker SMART'
_computing_data_reduction 'Bruker SAINT'
_computing_molecular_graphics 'Bruker SHELXTL'
_computing_publication_material 'Bruker SHELXTL'
_computing_structure_refinement 'SHELXL-97 (Sheldrick, 1997)'
_computing_structure_solution 'SHELXS-97 (Sheldrick, 1990)'
_diffrn_ambient_temperature 293(2)
_diffrn_measured_fraction_theta_full 0.998
_diffrn_measured_fraction_theta_max 0.998
_diffrn_measurement_device_type 'CCD area detector'
_diffrn_measurement_method 'phi and omega scans'
_diffrn_radiation_monochromator graphite
_diffrn_radiation_source 'fine-focus sealed tube'
_diffrn_radiation_type MoK\a
_diffrn_radiation_wavelength 0.71073
_diffrn_reflns_av_R_equivalents 0.0365
_diffrn_reflns_av_sigmaI/netI 0.0465
_diffrn_reflns_limit_h_max 26
_diffrn_reflns_limit_h_min -35
_diffrn_reflns_limit_k_max 11
_diffrn_reflns_limit_k_min -11
_diffrn_reflns_limit_l_max 19
_diffrn_reflns_limit_l_min -14
_diffrn_reflns_number 10200
_diffrn_reflns_theta_full 26.36
_diffrn_reflns_theta_max 26.36
_diffrn_reflns_theta_min 2.33
_exptl_absorpt_coefficient_mu 1.580
_exptl_absorpt_correction_T_max 1.000000
_exptl_absorpt_correction_T_min 0.845370
_exptl_absorpt_correction_type multi-scan
_exptl_absorpt_process_details SADABS
_exptl_crystal_density_diffrn 1.778
_exptl_crystal_density_meas 0
_exptl_crystal_density_method 'not measured'
_exptl_crystal_F_000 1952
_exptl_crystal_size_max 0.32
_exptl_crystal_size_mid 0.14
_exptl_crystal_size_min 0.10
_refine_diff_density_max 0.812
_refine_diff_density_min -0.628
_refine_diff_density_rms 0.075
_refine_ls_extinction_method none
_refine_ls_goodness_of_fit_ref 1.013
_refine_ls_hydrogen_treatment mixed
_refine_ls_matrix_type full
_refine_ls_number_parameters 262
_refine_ls_number_reflns 3719
_refine_ls_number_restraints 2
_refine_ls_restrained_S_all 1.015
_refine_ls_R_factor_all 0.0698
_refine_ls_R_factor_gt 0.0420
_refine_ls_shift/su_max 0.000
_refine_ls_shift/su_mean 0.000
_refine_ls_structure_factor_coef Fsqd
_refine_ls_weighting_details 'calc w=1/[\s^2^(Fo^2^)+(0.0484P)^2^+8.1787P] where P=(Fo^2^+2Fc^2^)/3'
_refine_ls_weighting_scheme calc
_refine_ls_wR_factor_gt 0.0977
_refine_ls_wR_factor_ref 0.1101
_reflns_number_gt 2697
_reflns_number_total 3719
_reflns_threshold_expression >2sigma(I)
_cod_data_source_file ic034999dsi20031209_011018_2.cif
_cod_data_source_block 2
_cod_depositor_comments
;
The following automatic conversions were performed:
'_symmetry_cell_setting' value 'Monoclinic' changed to 'monoclinic'
according to '/home/saulius/struct/CIF-dictionaries/cif_core.dic'
dictionary named 'cif_core.dic' version 2.4.1 from
2010-06-29.

'_exptl_absorpt_correction_type' value 'MULTI-SCAN' changed
to 'multi-scan' according to
'/home/saulius/struct/CIF-dictionaries/cif_core.dic' dictionary named
'cif_core.dic' version 2.4.1 from 2010-06-29.

Automatic conversion script
Id: cif_fix_enum 1527 2010-12-29 10:47:43Z saulius 
;
_cod_original_cell_volume 3641.9(17)
_cod_original_formula_sum 'C12.50 H8.50 Cl1.50 Cu N6 O6 S'
_cod_database_code 4310540

loop_
_symmetry_equiv_pos_as_xyz
'x, y, z'
'-x, y, -z+1/2'
'x+1/2, y+1/2, z'
'-x+1/2, y+1/2, -z+1/2'
'-x, -y, -z'
'x, -y, z-1/2'
'-x+1/2, -y+1/2, -z'
'x+1/2, -y+1/2, z-1/2'

loop_
_atom_site_label
_atom_site_type_symbol
_atom_site_fract_x
_atom_site_fract_y
_atom_site_fract_z
_atom_site_U_iso_or_equiv
_atom_site_adp_type
_atom_site_occupancy
_atom_site_symmetry_multiplicity
_atom_site_calc_flag
_atom_site_refinement_flags
_atom_site_disorder_assembly
_atom_site_disorder_group
Cu1 Cu 0.209076(15) 0.37471(5) 0.39612(3) 0.02960(14) Uani 1 1 d . . .
S1 S 0.45299(4) 0.69917(11) 0.40585(8) 0.0423(3) Uani 1 1 d . . .
N1 N 0.27350(10) 0.4391(3) 0.3839(2) 0.0299(7) Uani 1 1 d . . .
N2 N 0.44618(12) 0.4343(4) 0.3611(3) 0.0502(9) Uani 1 1 d . . .
N3 N 0.49351(12) 0.4780(4) 0.3662(3) 0.0520(10) Uani 1 1 d . . .
N4 N 0.64483(10) 0.7951(3) 0.4042(2) 0.0313(7) Uani 1 1 d . . .
C1 C 0.29957(13) 0.3435(4) 0.3540(3) 0.0325(8) Uani 1 1 d . . .
H1A H 0.2851 0.2531 0.3342 0.039 Uiso 1 1 calc R . .
C2 C 0.34689(13) 0.3740(4) 0.3515(3) 0.0348(8) Uani 1 1 d . . .
H2A H 0.3642 0.3050 0.3312 0.042 Uiso 1 1 calc R . .
C3 C 0.36836(12) 0.5094(4) 0.3796(3) 0.0307(8) Uani 1 1 d . . .
C4 C 0.34055(14) 0.6103(4) 0.4066(3) 0.0349(8) Uani 1 1 d . . .
H4A H 0.3534 0.7031 0.4236 0.042 Uiso 1 1 calc R . .
C5 C 0.29351(14) 0.5712(4) 0.4081(3) 0.0367(9) Uani 1 1 d . . .
H5A H 0.2750 0.6391 0.4265 0.044 Uiso 1 1 calc R . .
C6 C 0.42023(13) 0.5377(4) 0.3800(3) 0.0340(8) Uani 1 1 d . . .
C7 C 0.50282(13) 0.6126(4) 0.3891(3) 0.0358(9) Uani 1 1 d . . .
C8 C 0.55241(12) 0.6790(4) 0.3977(3) 0.0324(8) Uani 1 1 d . . .
C9 C 0.56902(14) 0.8118(5) 0.4378(3) 0.0401(9) Uani 1 1 d . . .
H9A H 0.5494 0.8647 0.4631 0.048 Uiso 1 1 calc R . .
C10 C 0.61531(14) 0.8655(4) 0.4399(3) 0.0393(9) Uani 1 1 d . . .
H10A H 0.6264 0.9553 0.4675 0.047 Uiso 1 1 calc R . .
C11 C 0.62923(13) 0.6638(4) 0.3673(3) 0.0371(9) Uani 1 1 d . . .
H11A H 0.6500 0.6123 0.3439 0.044 Uiso 1 1 calc R . .
C12 C 0.58395(14) 0.6027(4) 0.3628(3) 0.0399(9) Uani 1 1 d . . .
H12A H 0.5743 0.5113 0.3367 0.048 Uiso 1 1 calc R . .
O1 O 0.17472(10) 0.3407(3) 0.25517(18) 0.0388(6) Uani 1 1 d . . .
O2 O 0.16541(14) 0.5667(4) 0.2719(3) 0.0699(10) Uani 1 1 d . . .
O3 O 0.13304(14) 0.4699(4) 0.1305(2) 0.0726(10) Uani 1 1 d . . .
N5 N 0.15711(13) 0.4630(4) 0.2171(2) 0.0457(9) Uani 1 1 d . . .
O4 O 0.24597(9) 0.3768(3) 0.53935(17) 0.0357(6) Uani 1 1 d . . .
O5 O 0.21234(12) 0.5895(3) 0.5125(3) 0.0562(8) Uani 1 1 d . . .
O6 O 0.25963(16) 0.5203(5) 0.6579(3) 0.0917(13) Uani 1 1 d . . .
N6 N 0.23938(13) 0.5014(4) 0.5717(2) 0.0431(8) Uani 1 1 d . . .
Cl1 Cl 0.47110(11) 0.0745(3) 0.3086(2) 0.1633(10) Uani 1 1 d D . .
Cl2 Cl 0.57748(15) 0.2038(4) 0.3666(3) 0.1163(13) Uani 0.50 1 d PD . .
C13 C 0.5164(4) 0.1675(12) 0.2736(7) 0.207(14) Uani 0.50 1 d PD . .
H13A H 0.5000 0.2580 0.2500 0.249 Uiso 1 2 d SR . .

loop_
_atom_site_aniso_label
_atom_site_aniso_U_11
_atom_site_aniso_U_22
_atom_site_aniso_U_33
_atom_site_aniso_U_23
_atom_site_aniso_U_13
_atom_site_aniso_U_12
Cu1 0.0210(2) 0.0392(3) 0.0305(2) -0.0017(2) 0.01222(17) -0.00914(18)
S1 0.0268(5) 0.0436(6) 0.0629(7) -0.0049(5) 0.0244(5) -0.0107(4)
N1 0.0255(14) 0.0318(16) 0.0350(16) 0.0021(14) 0.0149(13) -0.0065(13)
N2 0.0318(17) 0.043(2) 0.087(3) -0.0034(19) 0.0349(19) -0.0104(15)
N3 0.0305(17) 0.047(2) 0.089(3) -0.005(2) 0.0347(19) -0.0097(16)
N4 0.0187(13) 0.0432(19) 0.0339(16) 0.0006(14) 0.0123(12) -0.0068(13)
C1 0.0272(17) 0.034(2) 0.038(2) -0.0008(16) 0.0146(16) -0.0103(15)
C2 0.0294(18) 0.037(2) 0.042(2) -0.0017(18) 0.0188(16) -0.0043(16)
C3 0.0218(16) 0.038(2) 0.034(2) 0.0063(16) 0.0126(15) -0.0060(15)
C4 0.0321(18) 0.032(2) 0.044(2) 0.0012(17) 0.0186(17) -0.0103(16)
C5 0.0302(19) 0.036(2) 0.049(2) -0.0016(18) 0.0203(18) -0.0032(16)
C6 0.0238(17) 0.040(2) 0.041(2) 0.0045(17) 0.0156(16) -0.0058(16)
C7 0.0235(17) 0.046(2) 0.040(2) 0.0024(18) 0.0141(15) -0.0052(16)
C8 0.0195(16) 0.043(2) 0.035(2) 0.0071(17) 0.0106(15) -0.0044(15)
C9 0.0268(18) 0.050(2) 0.051(2) -0.006(2) 0.0232(18) -0.0036(17)
C10 0.0313(19) 0.043(2) 0.049(2) -0.0082(19) 0.0213(18) -0.0106(17)
C11 0.0245(18) 0.045(2) 0.046(2) -0.0045(18) 0.0189(17) -0.0056(16)
C12 0.0299(19) 0.043(2) 0.049(2) -0.0056(19) 0.0182(17) -0.0111(17)
O1 0.0388(14) 0.0422(16) 0.0347(15) 0.0037(12) 0.0138(12) -0.0058(12)
O2 0.081(2) 0.0469(19) 0.069(2) -0.0004(18) 0.016(2) 0.0091(18)
O3 0.076(2) 0.091(3) 0.0409(19) 0.0208(18) 0.0128(17) 0.009(2)
N5 0.0406(19) 0.057(2) 0.039(2) 0.0090(18) 0.0152(16) 0.0000(17)
O4 0.0333(13) 0.0402(15) 0.0349(14) -0.0075(12) 0.0150(11) -0.0073(12)
O5 0.0564(19) 0.0437(18) 0.075(2) -0.0034(16) 0.0334(18) -0.0012(15)
O6 0.095(3) 0.117(4) 0.051(2) -0.043(2) 0.015(2) -0.009(2)
N6 0.0363(18) 0.054(2) 0.041(2) -0.0162(18) 0.0178(16) -0.0128(17)
Cl1 0.146(2) 0.149(2) 0.205(3) 0.031(2) 0.081(2) 0.0462(18)
Cl2 0.120(3) 0.071(2) 0.125(3) -0.008(2) 0.014(2) 0.018(2)
C13 0.51(4) 0.041(6) 0.057(13) -0.003(6) 0.10(2) -0.074(15)

loop_
_atom_type_symbol
_atom_type_description
_atom_type_scat_dispersion_real
_atom_type_scat_dispersion_imag
_atom_type_scat_source
C C 0.0033 0.0016 'International Tables Vol C Tables 4.2.6.8 and 6.1.1.4'
H H 0.0000 0.0000 'International Tables Vol C Tables 4.2.6.8 and 6.1.1.4'
N N 0.0061 0.0033 'International Tables Vol C Tables 4.2.6.8 and 6.1.1.4'
O O 0.0106 0.0060 'International Tables Vol C Tables 4.2.6.8 and 6.1.1.4'
S S 0.1246 0.1234 'International Tables Vol C Tables 4.2.6.8 and 6.1.1.4'
Cl Cl 0.1484 0.1585 'International Tables Vol C Tables 4.2.6.8 and 6.1.1.4'
Cu Cu 0.3201 1.2651 'International Tables Vol C Tables 4.2.6.8 and 6.1.1.4'

loop_
_geom_angle_atom_site_label_1
_geom_angle_atom_site_label_2
_geom_angle_atom_site_label_3
_geom_angle
_geom_angle_site_symmetry_1
_geom_angle_site_symmetry_3
_geom_angle_publ_flag
N1 Cu1 O1 90.78(11) . . ?
N1 Cu1 N4 175.54(13) . 3_445 ?
O1 Cu1 N4 87.01(11) . 3_445 ?
N1 Cu1 O4 90.29(11) . . ?
O1 Cu1 O4 171.32(11) . . ?
N4 Cu1 O4 91.31(11) 3_445 . ?
C7 S1 C6 87.17(18) . . ?
C5 N1 C1 118.3(3) . . ?
C5 N1 Cu1 123.3(2) . . ?
C1 N1 Cu1 118.3(2) . . ?
C6 N2 N3 112.7(3) . . ?
C7 N3 N2 113.0(3) . . ?
C10 N4 C11 117.8(3) . . ?
C10 N4 Cu1 124.6(3) . 3 ?
C11 N4 Cu1 117.5(2) . 3 ?
N1 C1 C2 122.6(3) . . ?
N1 C1 H1A 118.7 . . ?
C2 C1 H1A 118.7 . . ?
C1 C2 C3 119.0(3) . . ?
C1 C2 H2A 120.5 . . ?
C3 C2 H2A 120.5 . . ?
C4 C3 C2 118.6(3) . . ?
C4 C3 C6 123.4(3) . . ?
C2 C3 C6 118.0(3) . . ?
C5 C4 C3 118.9(3) . . ?
C5 C4 H4A 120.5 . . ?
C3 C4 H4A 120.5 . . ?
N1 C5 C4 122.5(3) . . ?
N1 C5 H5A 118.8 . . ?
C4 C5 H5A 118.8 . . ?
N2 C6 C3 120.3(3) . . ?
N2 C6 S1 113.4(3) . . ?
C3 C6 S1 126.3(3) . . ?
N3 C7 C8 120.5(3) . . ?
N3 C7 S1 113.8(3) . . ?
C8 C7 S1 125.8(3) . . ?
C9 C8 C12 118.2(3) . . ?
C9 C8 C7 123.7(3) . . ?
C12 C8 C7 118.2(3) . . ?
C8 C9 C10 119.0(4) . . ?
C8 C9 H9A 120.5 . . ?
C10 C9 H9A 120.5 . . ?
N4 C10 C9 123.1(4) . . ?
N4 C10 H10A 118.4 . . ?
C9 C10 H10A 118.4 . . ?
N4 C11 C12 122.7(4) . . ?
N4 C11 H11A 118.7 . . ?
C12 C11 H11A 118.7 . . ?
C11 C12 C8 119.2(4) . . ?
C11 C12 H12A 120.4 . . ?
C8 C12 H12A 120.4 . . ?
N5 O1 Cu1 106.3(2) . . ?
O3 N5 O2 124.3(4) . . ?
O3 N5 O1 118.9(4) . . ?
O2 N5 O1 116.8(3) . . ?
N6 O4 Cu1 109.3(2) . . ?
O6 N6 O5 125.5(4) . . ?
O6 N6 O4 117.5(4) . . ?
O5 N6 O4 117.0(3) . . ?
C13 Cl1 C13 30.4(7) 2_655 . ?
C13 C13 Cl1 81.8(12) 2_655 2_655 ?
C13 C13 Cl2 168.8(7) 2_655 . ?
Cl1 C13 Cl2 105.8(7) 2_655 . ?
C13 C13 Cl1 67.8(13) 2_655 . ?
Cl1 C13 Cl1 111.2(6) 2_655 . ?
Cl2 C13 Cl1 115.5(6) . . ?
C13 C13 H13A 61.5 2_655 . ?
Cl1 C13 H13A 112.7 2_655 . ?
Cl2 C13 H13A 107.5 . . ?
Cl1 C13 H13A 104.1 . . ?

loop_
_geom_bond_atom_site_label_1
_geom_bond_atom_site_label_2
_geom_bond_distance
_geom_bond_site_symmetry_2
_geom_bond_publ_flag
Cu1 N1 1.983(3) . ?
Cu1 O1 1.997(3) . ?
Cu1 N4 1.998(3) 3_445 ?
Cu1 O4 2.007(3) . ?
S1 C7 1.718(4) . ?
S1 C6 1.721(4) . ?
N1 C5 1.338(5) . ?
N1 C1 1.341(5) . ?
N2 C6 1.305(5) . ?
N2 N3 1.362(4) . ?
N3 C7 1.296(5) . ?
N4 C10 1.330(5) . ?
N4 C11 1.340(5) . ?
N4 Cu1 1.998(3) 3 ?
C1 C2 1.374(5) . ?
C1 H1A 0.9300 . ?
C2 C3 1.386(5) . ?
C2 H2A 0.9300 . ?
C3 C4 1.384(5) . ?
C3 C6 1.477(4) . ?
C4 C5 1.378(5) . ?
C4 H4A 0.9300 . ?
C5 H5A 0.9300 . ?
C7 C8 1.480(5) . ?
C8 C9 1.372(5) . ?
C8 C12 1.395(5) . ?
C9 C10 1.380(5) . ?
C9 H9A 0.9300 . ?
C10 H10A 0.9300 . ?
C11 C12 1.369(5) . ?
C11 H11A 0.9300 . ?
C12 H12A 0.9300 . ?
O1 N5 1.281(4) . ?
O2 N5 1.234(5) . ?
O3 N5 1.221(4) . ?
O4 N6 1.300(4) . ?
O5 N6 1.230(5) . ?
O6 N6 1.217(4) . ?
Cl1 C13 1.670(14) 2_655 ?
Cl1 C13 1.786(9) . ?
Cl2 C13 1.767(9) . ?
C13 C13 0.91(2) 2_655 ?
C13 Cl1 1.670(14) 2_655 ?
C13 H13A 0.9564 . ?

loop_
_geom_torsion_atom_site_label_1
_geom_torsion_atom_site_label_2
_geom_torsion_atom_site_label_3
_geom_torsion_atom_site_label_4
_geom_torsion
_geom_torsion_site_symmetry_1
_geom_torsion_site_symmetry_2
_geom_torsion_site_symmetry_3
_geom_torsion_site_symmetry_4
_geom_torsion_publ_flag
O1 Cu1 N1 C5 118.8(3) . . . . ?
N4 Cu1 N1 C5 179(100) 3_445 . . . ?
O4 Cu1 N1 C5 -69.8(3) . . . . ?
O1 Cu1 N1 C1 -64.3(3) . . . . ?
N4 Cu1 N1 C1 -4.0(17) 3_445 . . . ?
O4 Cu1 N1 C1 107.1(3) . . . . ?
C6 N2 N3 C7 0.3(5) . . . . ?
C5 N1 C1 C2 3.0(5) . . . . ?
Cu1 N1 C1 C2 -174.0(3) . . . . ?
N1 C1 C2 C3 -0.9(6) . . . . ?
C1 C2 C3 C4 -1.9(5) . . . . ?
C1 C2 C3 C6 177.5(3) . . . . ?
C2 C3 C4 C5 2.4(5) . . . . ?
C6 C3 C4 C5 -177.0(3) . . . . ?
C1 N1 C5 C4 -2.4(6) . . . . ?
Cu1 N1 C5 C4 174.5(3) . . . . ?
C3 C4 C5 N1 -0.3(6) . . . . ?
N3 N2 C6 C3 -178.9(3) . . . . ?
N3 N2 C6 S1 0.0(5) . . . . ?
C4 C3 C6 N2 174.4(4) . . . . ?
C2 C3 C6 N2 -4.9(5) . . . . ?
C4 C3 C6 S1 -4.3(5) . . . . ?
C2 C3 C6 S1 176.3(3) . . . . ?
C7 S1 C6 N2 -0.2(3) . . . . ?
C7 S1 C6 C3 178.6(3) . . . . ?
N2 N3 C7 C8 -179.9(3) . . . . ?
N2 N3 C7 S1 -0.5(5) . . . . ?
C6 S1 C7 N3 0.4(3) . . . . ?
C6 S1 C7 C8 179.7(3) . . . . ?
N3 C7 C8 C9 -167.9(4) . . . . ?
S1 C7 C8 C9 12.8(5) . . . . ?
N3 C7 C8 C12 12.3(6) . . . . ?
S1 C7 C8 C12 -166.9(3) . . . . ?
C12 C8 C9 C10 1.5(6) . . . . ?
C7 C8 C9 C10 -178.2(4) . . . . ?
C11 N4 C10 C9 -2.1(6) . . . . ?
Cu1 N4 C10 C9 174.9(3) 3 . . . ?
C8 C9 C10 N4 0.4(6) . . . . ?
C10 N4 C11 C12 1.8(6) . . . . ?
Cu1 N4 C11 C12 -175.3(3) 3 . . . ?
N4 C11 C12 C8 0.1(6) . . . . ?
C9 C8 C12 C11 -1.7(6) . . . . ?
C7 C8 C12 C11 178.0(4) . . . . ?
N1 Cu1 O1 N5 -83.3(2) . . . . ?
N4 Cu1 O1 N5 100.6(2) 3_445 . . . ?
O4 Cu1 O1 N5 180(100) . . . . ?
Cu1 O1 N5 O3 -178.2(3) . . . . ?
Cu1 O1 N5 O2 1.0(4) . . . . ?
N1 Cu1 O4 N6 92.3(2) . . . . ?
O1 Cu1 O4 N6 -170.5(6) . . . . ?
N4 Cu1 O4 N6 -91.8(2) 3_445 . . . ?
Cu1 O4 N6 O6 -179.8(3) . . . . ?
Cu1 O4 N6 O5 1.5(4) . . . . ?
C13 Cl1 C13 Cl1 -71.1(9) 2_655 . . 2_655 ?
C13 Cl1 C13 Cl2 168.2(13) 2_655 . . . ?
